data_4129741
loop_
_publ_author_name
'Li, Liangchun'
'Matsuo, Tsukasa'
'Hashizume, Daisuke'
'Fueno, Hiroyuki'
'Tanaka, Kazuyoshi'
'Tamao, Kohei'

_publ_section_title
;
 Coplanar Oligo(p-phenylenedisilenylene)s as Si&#x2550;Si Analogues of
 Oligo(p-phenylenevinylene)s: Evidence for Extended \p-Conjugation through
 the Carbon and Silicon \p-Frameworks.
;
_journal_issue 47
_journal_name_full 'Journal of the American Chemical Society'
_journal_page_first 15026
_journal_page_last 15035
_journal_paper_doi 10.1021/jacs.5b10113
_journal_volume 137
_journal_year 2015
_chemical_formula_moiety 'C138 H210 O4 Si4, C6 H6'
_chemical_formula_sum 'C144 H216 O4 Si4'
_chemical_formula_weight 2123.53
_chemical_name_common HexOMEind-DSD
_space_group_IT_number 2
_space_group_name_Hall '-P 1'
_space_group_name_H-M_alt 'P -1'
_symmetry_cell_setting triclinic
_symmetry_Int_Tables_number 2
_symmetry_space_group_name_Hall '-P 1'
_symmetry_space_group_name_H-M 'P -1'
_atom_sites_solution_hydrogens geom
_atom_sites_solution_primary direct
_atom_sites_solution_secondary difmap
_audit_creation_method SHELXL-97
_cell_angle_alpha 72.408(2)
_cell_angle_beta 71.873(2)
_cell_angle_gamma 80.801(2)
_cell_formula_units_Z 1
_cell_length_a 12.0353(4)
_cell_length_b 17.0919(6)
_cell_length_c 17.2609(6)
_cell_measurement_reflns_used 7724
_cell_measurement_temperature 90
_cell_measurement_theta_max 32.5366
_cell_measurement_theta_min 1.5409
_cell_volume 3208.1(2)
_computing_cell_refinement CrystalClear
_computing_data_collection CrystalClear
_computing_data_reduction CrystalClear
_computing_structure_refinement 'SHELXL-97 (Sheldrick, 1997)'
_computing_structure_solution 'SHELXS-97 (Sheldrick, 1990)'
_diffrn_ambient_temperature 90
_diffrn_detector_area_resol_mean 7.31
_diffrn_measured_fraction_theta_full 0.998
_diffrn_measured_fraction_theta_max 0.998
_diffrn_measurement_device_type 'Rigaku AFC-8 with Saturn70 CCD'
_diffrn_measurement_method \w-scan
_diffrn_radiation_monochromator cofocal
_diffrn_radiation_source 'fine-focus rotating anode'
_diffrn_radiation_type MoK\a
_diffrn_radiation_wavelength 0.71073
_diffrn_reflns_av_R_equivalents 0.0000
_diffrn_reflns_av_sigmaI/netI 0.0360
_diffrn_reflns_limit_h_max 14
_diffrn_reflns_limit_h_min 0
_diffrn_reflns_limit_k_max 20
_diffrn_reflns_limit_k_min -19
_diffrn_reflns_limit_l_max 20
_diffrn_reflns_limit_l_min -19
_diffrn_reflns_number 11284
_diffrn_reflns_theta_full 25.00
_diffrn_reflns_theta_max 25.00
_diffrn_reflns_theta_min 1.54
_exptl_absorpt_coefficient_mu 0.099
_exptl_absorpt_correction_T_max 0.9961
_exptl_absorpt_correction_T_min 0.9863
_exptl_absorpt_correction_type multi-scan
_exptl_absorpt_process_details
;
 MULABS - Empirical Correction for Absorption Anisotropy.
 R.H. Blessing, Acta Crystallogr., Sect. A. 51, 33-38 (1995).
;
_exptl_crystal_colour red
_exptl_crystal_density_diffrn 1.099
_exptl_crystal_density_method 'not measured'
_exptl_crystal_description platelet
_exptl_crystal_F_000 1168
_exptl_crystal_size_max 0.14
_exptl_crystal_size_mid 0.13
_exptl_crystal_size_min 0.04
_refine_diff_density_max 1.073
_refine_diff_density_min -0.364
_refine_diff_density_rms 0.052
_refine_ls_extinction_method none
_refine_ls_goodness_of_fit_ref 1.023
_refine_ls_hydrogen_treatment constr
_refine_ls_matrix_type full
_refine_ls_number_parameters 707
_refine_ls_number_reflns 11284
_refine_ls_number_restraints 0
_refine_ls_restrained_S_all 1.023
_refine_ls_R_factor_all 0.0729
_refine_ls_R_factor_gt 0.0543
_refine_ls_shift/su_max 0.001
_refine_ls_shift/su_mean 0.000
_refine_ls_structure_factor_coef Fsqd
_refine_ls_weighting_details 'calc w=1/[\s^2^(Fo^2^)+(0.0818P)^2^+2.2902P] where P=(Fo^2^+2Fc^2^)/3'
_refine_ls_weighting_scheme calc
_refine_ls_wR_factor_gt 0.1411
_refine_ls_wR_factor_ref 0.1562
_reflns_number_gt 8783
_reflns_number_total 11284
_reflns_threshold_expression >2sigma(I)
_cod_data_source_file ja5b10113_si_004.cif
_cod_data_source_block HexOMEind-DSD
_cod_depositor_comments
;
The following automatic conversions were performed:

data item '_exptl_absorpt_correction_type' value 'Multi-scan' was
changed to 'multi-scan' in accordance with the
/home/saulius/struct/COD-crude-data/automatic-downloads/DataCite-retrospective/ACS/depositions/lib/dictionaries/cif_core.dic
dictionary named 'cif_core.dic' version 2.4.2 last updated on
2011-04-26.

Automatic conversion script
Id: cif_fix_values 6909 2019-04-08 15:41:33Z antanas 
;
_cod_original_cell_volume 3208.13(19)
_cod_database_code 4129741

loop_
_symmetry_equiv_pos_as_xyz
'x, y, z'
'-x, -y, -z'

loop_
_atom_site_label
_atom_site_type_symbol
_atom_site_fract_x
_atom_site_fract_y
_atom_site_fract_z
_atom_site_U_iso_or_equiv
_atom_site_adp_type
_atom_site_occupancy
_atom_site_symmetry_multiplicity
_atom_site_calc_flag
_atom_site_refinement_flags
_atom_site_disorder_assembly
_atom_site_disorder_group
Si1 Si 0.72585(5) 0.07350(4) 0.71248(4) 0.01869(17) Uani 0.9361(17) 1 d P A 1
Si2 Si 0.61987(5) -0.02102(4) 0.80756(4) 0.01848(17) Uani 0.9361(17) 1 d P A 1
O1 O 0.73103(13) 0.33522(9) 0.88220(10) 0.0291(4) Uani 1 1 d . A .
O2 O 0.58963(13) -0.30982(9) 0.67707(10) 0.0299(4) Uani 1 1 d . A .
C1 C 0.78865(18) 0.06165(14) 0.60278(13) 0.0248(5) Uani 1 1 d . . .
C2 C 0.78492(18) -0.01233(14) 0.58500(14) 0.0269(5) Uani 1 1 d . A .
H2 H 0.7478 -0.0568 0.6291 0.032 Uiso 1 1 calc R B 2
C3 C 0.8344(2) -0.02184(15) 0.50411(15) 0.0302(5) Uani 1 1 d . . .
H3 H 0.8319 -0.0728 0.4934 0.036 Uiso 1 1 calc R A .
C4 C 0.88735(19) 0.04221(15) 0.43914(14) 0.0306(5) Uani 1 1 d . A .
H4 H 0.9218 0.0354 0.3838 0.037 Uiso 1 1 calc R . .
C5 C 0.89018(19) 0.11602(15) 0.45465(14) 0.0308(5) Uani 1 1 d . . .
H5 H 0.9255 0.1606 0.4098 0.037 Uiso 1 1 calc R A .
C6 C 0.84145(19) 0.12576(14) 0.53586(14) 0.0279(5) Uani 1 1 d . A .
H6 H 0.8442 0.1770 0.5459 0.034 Uiso 1 1 calc R . .
C7 C 0.74524(18) 0.16882(13) 0.73977(13) 0.0232(5) Uani 1 1 d . . .
C8 C 0.65349(18) 0.23201(13) 0.74847(13) 0.0234(5) Uani 1 1 d . A .
C9 C 0.54345(18) 0.25018(13) 0.71596(14) 0.0255(5) Uani 1 1 d . . .
C10 C 0.5096(2) 0.34072(14) 0.71811(15) 0.0295(5) Uani 1 1 d . A .
H10A H 0.4239 0.3528 0.7280 0.035 Uiso 1 1 calc R . .
H10B H 0.5493 0.3780 0.6634 0.035 Uiso 1 1 calc R . .
C11 C 0.54794(19) 0.35395(14) 0.79048(15) 0.0296(5) Uani 1 1 d . . .
C12 C 0.65067(18) 0.28896(13) 0.79322(14) 0.0246(5) Uani 1 1 d . A .
C13 C 0.73934(19) 0.28440(13) 0.83102(14) 0.0249(5) Uani 1 1 d . . .
C14 C 0.83945(18) 0.23161(13) 0.81223(14) 0.0246(5) Uani 1 1 d . A .
C15 C 0.95653(19) 0.23506(14) 0.82769(15) 0.0287(5) Uani 1 1 d . . .
C16 C 1.03548(19) 0.16859(15) 0.78683(16) 0.0309(5) Uani 1 1 d . A .
H16A H 1.0676 0.1266 0.8297 0.037 Uiso 1 1 calc R . .
H16B H 1.1021 0.1945 0.7404 0.037 Uiso 1 1 calc R . .
C17 C 0.96362(18) 0.12652(14) 0.75136(15) 0.0293(5) Uani 1 1 d . . .
C18 C 0.84233(18) 0.17437(13) 0.76830(14) 0.0235(5) Uani 1 1 d . A .
C19 C 0.59558(18) -0.11651(13) 0.78264(13) 0.0230(5) Uani 1 1 d . . .
C20 C 0.50634(18) -0.11838(13) 0.74508(13) 0.0230(5) Uani 1 1 d . A .
C21 C 0.40394(18) -0.05354(14) 0.73094(14) 0.0252(5) Uani 1 1 d . . .
C22 C 0.32383(19) -0.10257(14) 0.71069(15) 0.0298(5) Uani 1 1 d . A .
H22A H 0.2602 -0.1239 0.7622 0.036 Uiso 1 1 calc R . .
H22B H 0.2878 -0.0661 0.6669 0.036 Uiso 1 1 calc R . .
C23 C 0.39803(19) -0.17496(14) 0.67842(14) 0.0273(5) Uani 1 1 d . . .
C24 C 0.50431(18) -0.18319(13) 0.71142(13) 0.0234(5) Uani 1 1 d . A .
C25 C 0.59215(19) -0.24726(13) 0.71239(14) 0.0259(5) Uani 1 1 d . . .
C26 C 0.67411(19) -0.25205(13) 0.75613(14) 0.0265(5) Uani 1 1 d . A .
C27 C 0.7642(2) -0.32314(15) 0.77677(18) 0.0387(6) Uani 1 1 d . . .
C28 C 0.7936(2) -0.30219(14) 0.84879(16) 0.0308(5) Uani 1 1 d . A .
H28A H 0.7422 -0.3304 0.9043 0.037 Uiso 1 1 calc R . .
H28B H 0.8761 -0.3207 0.8481 0.037 Uiso 1 1 calc R . .
C29 C 0.77438(18) -0.20814(13) 0.83504(14) 0.0249(5) Uani 1 1 d . . .
C30 C 0.67547(18) -0.18757(13) 0.79057(14) 0.0240(5) Uani 1 1 d . A .
C31 C 0.55252(17) -0.00885(14) 0.91655(13) 0.0230(5) Uani 1 1 d . . .
C32 C 0.48115(18) -0.06754(13) 0.97905(14) 0.0240(5) Uani 1 1 d . . .
H32 H 0.4675 -0.1144 0.9655 0.029 Uiso 1 1 calc R . .
C33 C 0.57044(18) 0.05913(13) 0.93955(14) 0.0239(5) Uani 1 1 d . . .
H33 H 0.6187 0.1002 0.8988 0.029 Uiso 1 1 calc R C 2
C34 C 0.44744(18) 0.19235(14) 0.77865(15) 0.0274(5) Uani 1 1 d . A .
H34A H 0.4673 0.1375 0.7677 0.033 Uiso 1 1 calc R . .
H34B H 0.4508 0.1858 0.8369 0.033 Uiso 1 1 calc R . .
C35 C 0.32180(19) 0.21958(15) 0.77541(16) 0.0324(5) Uani 1 1 d . . .
H35A H 0.2693 0.1787 0.8172 0.039 Uiso 1 1 calc R A .
H35B H 0.3160 0.2246 0.7187 0.039 Uiso 1 1 calc R . .
H35C H 0.2993 0.2730 0.7882 0.039 Uiso 1 1 calc R . .
C36 C 0.5655(2) 0.24065(14) 0.62644(15) 0.0297(5) Uani 1 1 d . A .
H36A H 0.5956 0.1831 0.6270 0.036 Uiso 1 1 calc R . .
H36B H 0.4893 0.2496 0.6133 0.036 Uiso 1 1 calc R . .
C37 C 0.6505(2) 0.29774(15) 0.55486(16) 0.0363(6) Uani 1 1 d . . .
H37A H 0.6576 0.2865 0.5011 0.044 Uiso 1 1 calc R A .
H37B H 0.7276 0.2883 0.5656 0.044 Uiso 1 1 calc R . .
H37C H 0.6209 0.3551 0.5520 0.044 Uiso 1 1 calc R . .
C38 C 0.4475(2) 0.34077(16) 0.87323(17) 0.0381(6) Uani 1 1 d . A .
H38A H 0.3850 0.3846 0.8668 0.046 Uiso 1 1 calc R . .
H38B H 0.4772 0.3421 0.9196 0.046 Uiso 1 1 calc R . .
H38C H 0.4165 0.2873 0.8859 0.046 Uiso 1 1 calc R . .
C39 C 0.5857(2) 0.44136(14) 0.76673(18) 0.0378(6) Uani 1 1 d . A .
H39A H 0.5170 0.4807 0.7658 0.045 Uiso 1 1 calc R . .
H39B H 0.6425 0.4531 0.7106 0.045 Uiso 1 1 calc R . .
H39C H 0.6218 0.4463 0.8085 0.045 Uiso 1 1 calc R . .
C40 C 1.0014(2) 0.32103(16) 0.78168(18) 0.0390(6) Uani 1 1 d . A .
H40A H 1.0768 0.3234 0.7912 0.047 Uiso 1 1 calc R . .
H40B H 0.9445 0.3625 0.8036 0.047 Uiso 1 1 calc R . .
H40C H 1.0116 0.3320 0.7209 0.047 Uiso 1 1 calc R . .
C41 C 0.9533(2) 0.21603(17) 0.92089(16) 0.0392(6) Uani 1 1 d . A .
H41A H 1.0317 0.2196 0.9249 0.047 Uiso 1 1 calc R . .
H41B H 0.9282 0.1604 0.9507 0.047 Uiso 1 1 calc R . .
H41C H 0.8980 0.2559 0.9467 0.047 Uiso 1 1 calc R . .
C42 C 1.0199(2) 0.13615(16) 0.65580(16) 0.0357(6) Uani 1 1 d . A .
H42A H 1.1002 0.1091 0.6480 0.043 Uiso 1 1 calc R . .
H42B H 0.9747 0.1059 0.6366 0.043 Uiso 1 1 calc R . .
C43 C 1.0275(2) 0.22256(18) 0.59891(17) 0.0442(7) Uani 1 1 d . . .
H43A H 1.0644 0.2209 0.5401 0.053 Uiso 1 1 calc R A .
H43B H 1.0747 0.2531 0.6154 0.053 Uiso 1 1 calc R . .
H43C H 0.9486 0.2499 0.6041 0.053 Uiso 1 1 calc R . .
C44 C 0.9630(2) 0.03385(15) 0.79644(17) 0.0346(6) Uani 1 1 d . A .
H44A H 0.9227 0.0076 0.7698 0.042 Uiso 1 1 calc R . .
H44B H 1.0451 0.0101 0.7865 0.042 Uiso 1 1 calc R . .
C45 C 0.9051(2) 0.01125(16) 0.89071(17) 0.0414(6) Uani 1 1 d . . .
H45A H 0.9093 -0.0488 0.9131 0.050 Uiso 1 1 calc R A .
H45B H 0.8228 0.0327 0.9017 0.050 Uiso 1 1 calc R . .
H45C H 0.9457 0.0351 0.9184 0.050 Uiso 1 1 calc R . .
C46 C 0.6699(2) 0.29887(16) 0.96983(15) 0.0354(6) Uani 1 1 d . . .
H46A H 0.7192 0.2521 0.9951 0.042 Uiso 1 1 calc R A .
H46B H 0.5960 0.2780 0.9732 0.042 Uiso 1 1 calc R . .
C47 C 0.6439(3) 0.36322(18) 1.01753(17) 0.0457(7) Uani 1 1 d . A .
H47A H 0.5933 0.3404 1.0753 0.055 Uiso 1 1 calc R . .
H47B H 0.5991 0.4110 0.9891 0.055 Uiso 1 1 calc R . .
C48 C 0.7509(3) 0.39291(18) 1.02444(17) 0.0469(7) Uani 1 1 d . . .
H48A H 0.8009 0.4173 0.9669 0.056 Uiso 1 1 calc R A .
H48B H 0.7968 0.3453 1.0521 0.056 Uiso 1 1 calc R . .
C49 C 0.7199(3) 0.4568(2) 1.0749(2) 0.0613(9) Uani 1 1 d . A .
H49A H 0.6684 0.5018 1.0497 0.074 Uiso 1 1 calc R . .
H49B H 0.6745 0.4307 1.1334 0.074 Uiso 1 1 calc R . .
C50 C 0.8209(3) 0.4931(2) 1.0789(2) 0.0654(9) Uani 1 1 d . . .
H50A H 0.8631 0.5231 1.0209 0.078 Uiso 1 1 calc R A .
H50B H 0.7913 0.5336 1.1126 0.078 Uiso 1 1 calc R . .
C51 C 0.9019(3) 0.4335(2) 1.1154(2) 0.0647(9) Uani 1 1 d . A .
H51A H 0.8593 0.3992 1.1703 0.097 Uiso 1 1 calc R . .
H51B H 0.9604 0.4619 1.1234 0.097 Uiso 1 1 calc R . .
H51C H 0.9413 0.3986 1.0775 0.097 Uiso 1 1 calc R . .
C52 C 0.33722(19) -0.02106(14) 0.80826(14) 0.0279(5) Uani 1 1 d . A .
H52A H 0.3931 0.0055 0.8222 0.033 Uiso 1 1 calc R . .
H52B H 0.2768 0.0220 0.7920 0.033 Uiso 1 1 calc R . .
C53 C 0.2775(2) -0.08464(17) 0.88793(15) 0.0389(6) Uani 1 1 d . . .
H53A H 0.2373 -0.0575 0.9328 0.047 Uiso 1 1 calc R A .
H53B H 0.3364 -0.1266 0.9065 0.047 Uiso 1 1 calc R . .
H53C H 0.2203 -0.1107 0.8758 0.047 Uiso 1 1 calc R . .
C54 C 0.45204(18) 0.01963(13) 0.65383(14) 0.0253(5) Uani 1 1 d . A .
H54A H 0.5049 0.0478 0.6689 0.030 Uiso 1 1 calc R . .
H54B H 0.4998 -0.0028 0.6062 0.030 Uiso 1 1 calc R . .
C55 C 0.3602(2) 0.08352(15) 0.62325(15) 0.0332(5) Uani 1 1 d . . .
H55A H 0.3993 0.1265 0.5744 0.040 Uiso 1 1 calc R A .
H55B H 0.3143 0.1082 0.6689 0.040 Uiso 1 1 calc R . .
H55C H 0.3081 0.0570 0.6067 0.040 Uiso 1 1 calc R . .
C56 C 0.3295(2) -0.25271(15) 0.71680(18) 0.0377(6) Uani 1 1 d . A .
H56A H 0.2623 -0.2449 0.6939 0.045 Uiso 1 1 calc R . .
H56B H 0.3017 -0.2629 0.7785 0.045 Uiso 1 1 calc R . .
H56C H 0.3809 -0.2999 0.7025 0.045 Uiso 1 1 calc R . .
C57 C 0.4292(2) -0.15399(17) 0.58171(15) 0.0368(6) Uani 1 1 d . A .
H57A H 0.3578 -0.1497 0.5644 0.044 Uiso 1 1 calc R . .
H57B H 0.4840 -0.1975 0.5619 0.044 Uiso 1 1 calc R . .
H57C H 0.4658 -0.1014 0.5570 0.044 Uiso 1 1 calc R . .
C58 C 0.7131(4) -0.40708(17) 0.8096(3) 0.0832(14) Uani 1 1 d . A .
H58A H 0.7744 -0.4502 0.8216 0.100 Uiso 1 1 calc R . .
H58B H 0.6828 -0.4162 0.7668 0.100 Uiso 1 1 calc R . .
H58C H 0.6492 -0.4087 0.8617 0.100 Uiso 1 1 calc R . .
C59 C 0.8754(3) -0.3247(2) 0.7022(2) 0.0649(10) Uani 1 1 d . A .
H59A H 0.9293 -0.3715 0.7196 0.078 Uiso 1 1 calc R . .
H59B H 0.9138 -0.2734 0.6858 0.078 Uiso 1 1 calc R . .
H59C H 0.8536 -0.3302 0.6541 0.078 Uiso 1 1 calc R . .
C60 C 0.88279(19) -0.16151(14) 0.77326(16) 0.0304(5) Uani 1 1 d . A .
H60A H 0.8899 -0.1653 0.7158 0.037 Uiso 1 1 calc R . .
H60B H 0.8655 -0.1027 0.7722 0.037 Uiso 1 1 calc R . .
C61 C 1.0012(2) -0.18817(17) 0.78976(16) 0.0386(6) Uani 1 1 d . . .
H61A H 1.0605 -0.1539 0.7455 0.046 Uiso 1 1 calc R A .
H61B H 1.0217 -0.2460 0.7895 0.046 Uiso 1 1 calc R . .
H61C H 0.9981 -0.1819 0.8450 0.046 Uiso 1 1 calc R . .
C62 C 0.7351(2) -0.18731(16) 0.92035(15) 0.0351(6) Uani 1 1 d . A .
H62A H 0.7346 -0.1269 0.9090 0.042 Uiso 1 1 calc R . .
H62B H 0.6533 -0.2023 0.9485 0.042 Uiso 1 1 calc R . .
C63 C 0.8075(2) -0.22797(17) 0.98263(15) 0.0371(6) Uani 1 1 d . . .
H63A H 0.7736 -0.2101 1.0345 0.045 Uiso 1 1 calc R A .
H63B H 0.8883 -0.2120 0.9570 0.045 Uiso 1 1 calc R . .
H63C H 0.8071 -0.2879 0.9963 0.045 Uiso 1 1 calc R . .
C64 C 0.6624(2) -0.30314(16) 0.59192(15) 0.0335(5) Uani 1 1 d . . .
H64A H 0.7461 -0.3133 0.5909 0.040 Uiso 1 1 calc R A .
H64B H 0.6504 -0.2474 0.5551 0.040 Uiso 1 1 calc R . .
C65 C 0.6273(2) -0.36730(16) 0.56124(16) 0.0368(6) Uani 1 1 d . A .
H65A H 0.5454 -0.3531 0.5582 0.044 Uiso 1 1 calc R . .
H65B H 0.6296 -0.4214 0.6032 0.044 Uiso 1 1 calc R . .
C66 C 0.7050(2) -0.37497(15) 0.47514(15) 0.0335(5) Uani 1 1 d . . .
H66A H 0.7878 -0.3844 0.4764 0.040 Uiso 1 1 calc R A .
H66B H 0.6970 -0.3226 0.4319 0.040 Uiso 1 1 calc R . .
C67 C 0.6741(2) -0.44497(16) 0.44998(16) 0.0366(6) Uani 1 1 d . A .
H67A H 0.5913 -0.4350 0.4486 0.044 Uiso 1 1 calc R . .
H67B H 0.6808 -0.4969 0.4941 0.044 Uiso 1 1 calc R . .
C68 C 0.7505(2) -0.45591(17) 0.36448(16) 0.0392(6) Uani 1 1 d . . .
H68A H 0.7426 -0.4046 0.3200 0.047 Uiso 1 1 calc R A .
H68B H 0.8336 -0.4650 0.3652 0.047 Uiso 1 1 calc R . .
C69 C 0.7193(3) -0.5266(2) 0.34222(19) 0.0596(8) Uani 1 1 d . A .
H69A H 0.7327 -0.5782 0.3836 0.089 Uiso 1 1 calc R . .
H69B H 0.7683 -0.5288 0.2856 0.089 Uiso 1 1 calc R . .
H69C H 0.6365 -0.5189 0.3430 0.089 Uiso 1 1 calc R . .
C70 C 0.9486(3) 0.5061(2) 0.5819(2) 0.0595(9) Uani 1 1 d . . .
H70 H 0.9134 0.5104 0.6381 0.071 Uiso 1 1 calc R . .
C71 C 0.9213(3) 0.44384(19) 0.5564(2) 0.0575(8) Uani 1 1 d . . .
H71 H 0.8672 0.4053 0.5950 0.069 Uiso 1 1 calc R . .
C72 C 0.9730(3) 0.4380(2) 0.4747(2) 0.0588(9) Uani 1 1 d . . .
H72 H 0.9544 0.3953 0.4572 0.071 Uiso 1 1 calc R . .
Si3 Si 0.6790(10) -0.0108(8) 0.7186(8) 0.044(3) Uani 0.0639(17) 1 d P A 2
Si4 Si 0.6668(11) 0.0621(9) 0.8052(7) 0.049(4) Uani 0.0639(17) 1 d P A 2

loop_
_atom_site_aniso_label
_atom_site_aniso_U_11
_atom_site_aniso_U_22
_atom_site_aniso_U_33
_atom_site_aniso_U_23
_atom_site_aniso_U_13
_atom_site_aniso_U_12
Si1 0.0155(3) 0.0237(3) 0.0183(3) -0.0078(2) -0.0026(2) -0.0055(2)
Si2 0.0164(3) 0.0230(3) 0.0176(3) -0.0074(2) -0.0031(2) -0.0055(2)
O1 0.0301(8) 0.0315(9) 0.0277(8) -0.0110(7) -0.0059(7) -0.0062(7)
O2 0.0307(8) 0.0307(9) 0.0328(9) -0.0118(7) -0.0096(7) -0.0070(7)
C1 0.0159(10) 0.0377(13) 0.0232(11) -0.0119(10) -0.0064(8) 0.0010(9)
C2 0.0203(11) 0.0319(12) 0.0276(12) -0.0046(10) -0.0073(9) -0.0044(9)
C3 0.0286(12) 0.0358(13) 0.0344(13) -0.0169(11) -0.0146(10) 0.0013(10)
C4 0.0243(11) 0.0476(15) 0.0218(11) -0.0143(11) -0.0070(9) 0.0025(10)
C5 0.0229(11) 0.0390(13) 0.0255(12) -0.0018(10) -0.0049(9) -0.0054(10)
C6 0.0223(11) 0.0324(12) 0.0342(13) -0.0141(10) -0.0104(10) -0.0010(9)
C7 0.0193(10) 0.0266(11) 0.0237(11) -0.0052(9) -0.0044(9) -0.0076(9)
C8 0.0200(10) 0.0242(11) 0.0257(11) -0.0037(9) -0.0056(9) -0.0081(9)
C9 0.0192(11) 0.0238(11) 0.0346(12) -0.0047(9) -0.0118(9) -0.0020(9)
C10 0.0236(11) 0.0263(12) 0.0393(13) -0.0064(10) -0.0124(10) -0.0018(9)
C11 0.0244(11) 0.0275(12) 0.0385(13) -0.0097(10) -0.0099(10) -0.0021(9)
C12 0.0196(10) 0.0247(11) 0.0275(11) -0.0047(9) -0.0039(9) -0.0059(9)
C13 0.0254(11) 0.0250(11) 0.0246(11) -0.0060(9) -0.0041(9) -0.0098(9)
C14 0.0206(11) 0.0276(12) 0.0258(11) -0.0051(9) -0.0061(9) -0.0074(9)
C15 0.0212(11) 0.0355(13) 0.0357(13) -0.0129(10) -0.0108(10) -0.0075(9)
C16 0.0188(11) 0.0399(14) 0.0397(14) -0.0159(11) -0.0100(10) -0.0047(10)
C17 0.0161(10) 0.0350(13) 0.0418(14) -0.0144(11) -0.0108(10) -0.0026(9)
C18 0.0187(10) 0.0249(11) 0.0274(11) -0.0066(9) -0.0054(9) -0.0059(9)
C19 0.0199(10) 0.0266(11) 0.0233(11) -0.0055(9) -0.0065(9) -0.0055(9)
C20 0.0180(10) 0.0263(11) 0.0241(11) -0.0046(9) -0.0044(8) -0.0068(9)
C21 0.0185(10) 0.0305(12) 0.0295(12) -0.0070(10) -0.0099(9) -0.0056(9)
C22 0.0206(11) 0.0360(13) 0.0377(13) -0.0113(11) -0.0123(10) -0.0054(10)
C23 0.0196(11) 0.0359(13) 0.0307(12) -0.0105(10) -0.0089(9) -0.0073(9)
C24 0.0200(10) 0.0278(11) 0.0231(11) -0.0033(9) -0.0072(9) -0.0080(9)
C25 0.0266(11) 0.0260(11) 0.0275(12) -0.0066(9) -0.0077(9) -0.0097(9)
C26 0.0247(11) 0.0237(11) 0.0337(12) -0.0061(10) -0.0117(10) -0.0050(9)
C27 0.0421(14) 0.0255(12) 0.0625(17) -0.0162(12) -0.0329(13) 0.0031(11)
C28 0.0289(12) 0.0264(12) 0.0402(14) -0.0045(10) -0.0175(10) -0.0034(10)
C29 0.0203(11) 0.0268(11) 0.0303(12) -0.0066(9) -0.0115(9) -0.0028(9)
C30 0.0213(11) 0.0252(11) 0.0261(11) -0.0035(9) -0.0087(9) -0.0062(9)
C31 0.0163(10) 0.0321(12) 0.0221(11) -0.0088(9) -0.0083(8) 0.0024(9)
C32 0.0212(11) 0.0262(11) 0.0304(12) -0.0116(9) -0.0113(9) -0.0022(9)
C33 0.0164(10) 0.0275(12) 0.0265(11) -0.0033(9) -0.0070(9) -0.0035(9)
C34 0.0221(11) 0.0257(12) 0.0359(13) -0.0070(10) -0.0099(10) -0.0044(9)
C35 0.0220(11) 0.0379(13) 0.0387(14) -0.0074(11) -0.0124(10) -0.0037(10)
C36 0.0259(12) 0.0299(12) 0.0361(13) -0.0066(10) -0.0145(10) -0.0027(9)
C37 0.0356(13) 0.0342(13) 0.0367(14) -0.0064(11) -0.0093(11) -0.0037(11)
C38 0.0264(12) 0.0428(15) 0.0471(15) -0.0190(12) -0.0089(11) 0.0029(11)
C39 0.0402(14) 0.0270(13) 0.0527(16) -0.0111(11) -0.0215(12) -0.0021(11)
C40 0.0282(13) 0.0384(14) 0.0552(17) -0.0157(12) -0.0103(12) -0.0120(11)
C41 0.0298(13) 0.0529(16) 0.0445(15) -0.0203(13) -0.0183(11) 0.0000(12)
C42 0.0177(11) 0.0534(16) 0.0439(15) -0.0258(13) -0.0062(10) -0.0042(10)
C43 0.0362(14) 0.0631(18) 0.0373(14) -0.0201(13) -0.0016(11) -0.0195(13)
C44 0.0220(11) 0.0353(13) 0.0539(16) -0.0172(12) -0.0172(11) 0.0012(10)
C45 0.0353(14) 0.0369(14) 0.0547(17) -0.0046(12) -0.0219(13) -0.0061(11)
C46 0.0341(13) 0.0418(14) 0.0279(13) -0.0097(11) -0.0033(10) -0.0063(11)
C47 0.0489(16) 0.0513(17) 0.0350(14) -0.0163(13) -0.0086(12) 0.0046(13)
C48 0.0609(18) 0.0476(16) 0.0340(14) -0.0185(12) -0.0065(13) -0.0080(14)
C49 0.092(3) 0.0498(18) 0.0546(19) -0.0261(15) -0.0318(18) 0.0052(17)
C50 0.074(2) 0.063(2) 0.066(2) -0.0298(18) -0.0217(18) 0.0029(18)
C51 0.0544(19) 0.070(2) 0.082(2) -0.046(2) -0.0139(18) -0.0018(17)
C52 0.0216(11) 0.0338(13) 0.0292(12) -0.0068(10) -0.0086(9) -0.0051(9)
C53 0.0312(13) 0.0585(17) 0.0281(13) -0.0090(12) -0.0055(10) -0.0167(12)
C54 0.0198(11) 0.0308(12) 0.0277(12) -0.0081(10) -0.0086(9) -0.0039(9)
C55 0.0271(12) 0.0415(14) 0.0292(12) -0.0049(11) -0.0104(10) -0.0009(10)
C56 0.0266(12) 0.0385(14) 0.0539(16) -0.0175(12) -0.0105(11) -0.0109(11)
C57 0.0304(13) 0.0535(16) 0.0327(13) -0.0156(12) -0.0155(11) 0.0008(11)
C58 0.120(3) 0.0228(15) 0.146(4) -0.0045(18) -0.109(3) -0.0058(17)
C59 0.0548(19) 0.092(3) 0.080(2) -0.065(2) -0.0459(18) 0.0421(18)
C60 0.0204(11) 0.0285(12) 0.0415(14) -0.0088(10) -0.0087(10) -0.0005(9)
C61 0.0229(12) 0.0553(17) 0.0351(14) -0.0066(12) -0.0081(10) -0.0069(11)
C62 0.0262(12) 0.0476(15) 0.0329(13) -0.0139(11) -0.0112(10) 0.0053(11)
C63 0.0286(13) 0.0552(16) 0.0304(13) -0.0140(12) -0.0110(10) -0.0005(11)
C64 0.0292(12) 0.0397(14) 0.0343(13) -0.0105(11) -0.0117(10) -0.0031(10)
C65 0.0388(14) 0.0352(14) 0.0372(14) -0.0087(11) -0.0092(11) -0.0095(11)
C66 0.0314(13) 0.0348(13) 0.0346(13) -0.0049(11) -0.0127(11) -0.0049(10)
C67 0.0395(14) 0.0357(14) 0.0367(14) -0.0080(11) -0.0137(11) -0.0055(11)
C68 0.0340(13) 0.0447(15) 0.0361(14) -0.0072(12) -0.0102(11) -0.0012(11)
C69 0.078(2) 0.0570(19) 0.0399(16) -0.0176(14) -0.0063(15) -0.0050(17)
C70 0.070(2) 0.0536(19) 0.065(2) -0.0278(17) -0.0366(18) 0.0244(17)
C71 0.0572(19) 0.0494(18) 0.074(2) -0.0201(16) -0.0347(17) 0.0139(15)
C72 0.068(2) 0.0501(18) 0.078(2) -0.0304(17) -0.0454(19) 0.0175(16)
Si3 0.038(7) 0.045(7) 0.040(7) 0.002(5) -0.007(5) -0.015(5)
Si4 0.042(7) 0.067(9) 0.029(6) 0.001(6) -0.004(5) -0.022(6)

loop_
_atom_type_symbol
_atom_type_description
_atom_type_scat_dispersion_real
_atom_type_scat_dispersion_imag
_atom_type_scat_source
C C 0.0033 0.0016 'International Tables Vol C Tables 4.2.6.8 and 6.1.1.4'
H H 0.0000 0.0000 'International Tables Vol C Tables 4.2.6.8 and 6.1.1.4'
O O 0.0106 0.0060 'International Tables Vol C Tables 4.2.6.8 and 6.1.1.4'
Si Si 0.0817 0.0704 'International Tables Vol C Tables 4.2.6.8 and 6.1.1.4'

loop_
_geom_angle_atom_site_label_1
_geom_angle_atom_site_label_2
_geom_angle_atom_site_label_3
_geom_angle
_geom_angle_site_symmetry_1
_geom_angle_site_symmetry_3
C1 Si1 C7 121.43(10) . .
C1 Si1 Si2 118.62(8) . .
C7 Si1 Si2 119.84(7) . .
C31 Si2 C19 119.29(10) . .
C31 Si2 Si1 119.34(8) . .
C19 Si2 Si1 121.36(7) . .
C13 O1 C46 112.20(17) . .
C25 O2 C64 116.70(17) . .
C6 C1 C2 117.5(2) . .
C6 C1 Si1 121.38(17) . .
C2 C1 Si1 121.07(17) . .
C6 C1 Si3 164.7(4) . .
C2 C1 Si3 75.9(4) . .
Si1 C1 Si3 45.9(4) . .
C3 C2 C1 121.0(2) . .
C3 C2 Si3 169.8(3) . .
C1 C2 Si3 67.4(3) . .
C3 C2 H2 119.5 . .
C1 C2 H2 119.5 . .
Si3 C2 H2 52.5 . .
C4 C3 C2 120.3(2) . .
C4 C3 H3 119.8 . .
C2 C3 H3 119.8 . .
C5 C4 C3 119.7(2) . .
C5 C4 H4 120.1 . .
C3 C4 H4 120.1 . .
C4 C5 C6 120.2(2) . .
C4 C5 H5 119.9 . .
C6 C5 H5 119.9 . .
C5 C6 C1 121.1(2) . .
C5 C6 H6 119.4 . .
C1 C6 H6 119.4 . .
C8 C7 C18 115.64(19) . .
C8 C7 Si1 121.38(15) . .
C18 C7 Si1 121.94(16) . .
C8 C7 Si4 104.9(4) . .
C18 C7 Si4 111.2(4) . .
Si1 C7 Si4 44.7(4) . .
C12 C8 C7 121.93(19) . .
C12 C8 C9 108.77(18) . .
C7 C8 C9 129.28(19) . .
C36 C9 C10 111.40(18) . .
C36 C9 C8 114.46(18) . .
C10 C9 C8 100.80(17) . .
C36 C9 C34 108.92(18) . .
C10 C9 C34 111.88(18) . .
C8 C9 C34 109.24(17) . .
C9 C10 C11 108.12(18) . .
C9 C10 H10A 110.1 . .
C11 C10 H10A 110.1 . .
C9 C10 H10B 110.1 . .
C11 C10 H10B 110.1 . .
H10A C10 H10B 108.4 . .
C12 C11 C39 112.53(18) . .
C12 C11 C38 114.04(19) . .
C39 C11 C38 108.5(2) . .
C12 C11 C10 100.05(18) . .
C39 C11 C10 110.20(19) . .
C38 C11 C10 111.30(19) . .
C13 C12 C8 120.1(2) . .
C13 C12 C11 126.9(2) . .
C8 C12 C11 112.98(19) . .
O1 C13 C12 120.23(19) . .
O1 C13 C14 120.79(19) . .
C12 C13 C14 118.9(2) . .
C18 C14 C13 120.47(19) . .
C18 C14 C15 113.57(19) . .
C13 C14 C15 125.67(19) . .
C14 C15 C41 114.97(19) . .
C14 C15 C40 109.23(19) . .
C41 C15 C40 108.4(2) . .
C14 C15 C16 102.22(17) . .
C41 C15 C16 110.8(2) . .
C40 C15 C16 111.23(19) . .
C15 C16 C17 110.46(17) . .
C15 C16 H16A 109.6 . .
C17 C16 H16A 109.6 . .
C15 C16 H16B 109.6 . .
C17 C16 H16B 109.6 . .
H16A C16 H16B 108.1 . .
C44 C17 C42 107.8(2) . .
C44 C17 C18 114.61(18) . .
C42 C17 C18 111.37(19) . .
C44 C17 C16 109.59(19) . .
C42 C17 C16 110.63(18) . .
C18 C17 C16 102.82(18) . .
C14 C18 C7 121.59(19) . .
C14 C18 C17 110.79(18) . .
C7 C18 C17 127.47(19) . .
C30 C19 C20 115.76(19) . .
C30 C19 Si2 121.21(15) . .
C20 C19 Si2 122.57(16) . .
C30 C19 Si3 112.3(4) . .
C20 C19 Si3 108.2(4) . .
Si2 C19 Si3 42.9(4) . .
C24 C20 C19 121.66(19) . .
C24 C20 C21 109.64(18) . .
C19 C20 C21 128.65(19) . .
C52 C21 C20 114.36(18) . .
C52 C21 C22 110.75(17) . .
C20 C21 C22 101.82(17) . .
C52 C21 C54 109.57(18) . .
C20 C21 C54 108.97(17) . .
C22 C21 C54 111.18(18) . .
C23 C22 C21 109.09(17) . .
C23 C22 H22A 109.9 . .
C21 C22 H22A 109.9 . .
C23 C22 H22B 109.9 . .
C21 C22 H22B 109.9 . .
H22A C22 H22B 108.3 . .
C24 C23 C57 113.22(18) . .
C24 C23 C56 112.13(19) . .
C57 C23 C56 109.1(2) . .
C24 C23 C22 101.57(17) . .
C57 C23 C22 110.6(2) . .
C56 C23 C22 110.04(18) . .
C25 C24 C20 120.34(19) . .
C25 C24 C23 126.73(19) . .
C20 C24 C23 112.91(19) . .
O2 C25 C24 119.29(19) . .
O2 C25 C26 120.8(2) . .
C24 C25 C26 119.6(2) . .
C25 C26 C30 119.7(2) . .
C25 C26 C27 127.9(2) . .
C30 C26 C27 112.41(19) . .
C58 C27 C26 112.9(2) . .
C58 C27 C28 109.7(2) . .
C26 C27 C28 100.38(19) . .
C58 C27 C59 109.4(3) . .
C26 C27 C59 113.6(2) . .
C28 C27 C59 110.5(2) . .
C29 C28 C27 108.09(18) . .
C29 C28 H28A 110.1 . .
C27 C28 H28A 110.1 . .
C29 C28 H28B 110.1 . .
C27 C28 H28B 110.1 . .
H28A C28 H28B 108.4 . .
C62 C29 C28 110.20(19) . .
C62 C29 C30 112.16(18) . .
C28 C29 C30 100.83(17) . .
C62 C29 C60 112.00(19) . .
C28 C29 C60 113.11(18) . .
C30 C29 C60 108.04(17) . .
C26 C30 C19 122.31(19) . .
C26 C30 C29 109.12(18) . .
C19 C30 C29 128.57(19) . .
C32 C31 C33 117.08(19) . .
C32 C31 Si2 121.00(17) . .
C33 C31 Si2 121.93(16) . .
C32 C31 Si4 167.4(4) . .
C33 C31 Si4 75.4(4) . .
Si2 C31 Si4 46.5(4) . .
C33 C32 C31 121.7(2) 2_657 .
C33 C32 H32 119.1 2_657 .
C31 C32 H32 119.1 . .
C32 C33 C31 121.2(2) 2_657 .
C32 C33 Si4 171.6(4) 2_657 .
C31 C33 Si4 67.2(4) . .
C32 C33 H33 119.4 2_657 .
C31 C33 H33 119.4 . .
Si4 C33 H33 52.2 . .
C35 C34 C9 116.55(19) . .
C35 C34 H34A 108.2 . .
C9 C34 H34A 108.2 . .
C35 C34 H34B 108.2 . .
C9 C34 H34B 108.2 . .
H34A C34 H34B 107.3 . .
C34 C35 H35A 109.5 . .
C34 C35 H35B 109.5 . .
H35A C35 H35B 109.5 . .
C34 C35 H35C 109.5 . .
H35A C35 H35C 109.5 . .
H35B C35 H35C 109.5 . .
C37 C36 C9 116.51(19) . .
C37 C36 H36A 108.2 . .
C9 C36 H36A 108.2 . .
C37 C36 H36B 108.2 . .
C9 C36 H36B 108.2 . .
H36A C36 H36B 107.3 . .
C36 C37 H37A 109.5 . .
C36 C37 H37B 109.5 . .
H37A C37 H37B 109.5 . .
C36 C37 H37C 109.5 . .
H37A C37 H37C 109.5 . .
H37B C37 H37C 109.5 . .
C11 C38 H38A 109.5 . .
C11 C38 H38B 109.5 . .
H38A C38 H38B 109.5 . .
C11 C38 H38C 109.5 . .
H38A C38 H38C 109.5 . .
H38B C38 H38C 109.5 . .
C11 C39 H39A 109.5 . .
C11 C39 H39B 109.5 . .
H39A C39 H39B 109.5 . .
C11 C39 H39C 109.5 . .
H39A C39 H39C 109.5 . .
H39B C39 H39C 109.5 . .
C15 C40 H40A 109.5 . .
C15 C40 H40B 109.5 . .
H40A C40 H40B 109.5 . .
C15 C40 H40C 109.5 . .
H40A C40 H40C 109.5 . .
H40B C40 H40C 109.5 . .
C15 C41 H41A 109.5 . .
C15 C41 H41B 109.5 . .
H41A C41 H41B 109.5 . .
C15 C41 H41C 109.5 . .
H41A C41 H41C 109.5 . .
H41B C41 H41C 109.5 . .
C43 C42 C17 116.8(2) . .
C43 C42 H42A 108.1 . .
C17 C42 H42A 108.1 . .
C43 C42 H42B 108.1 . .
C17 C42 H42B 108.1 . .
H42A C42 H42B 107.3 . .
C42 C43 H43A 109.5 . .
C42 C43 H43B 109.5 . .
H43A C43 H43B 109.5 . .
C42 C43 H43C 109.5 . .
H43A C43 H43C 109.5 . .
H43B C43 H43C 109.5 . .
C45 C44 C17 116.0(2) . .
C45 C44 H44A 108.3 . .
C17 C44 H44A 108.3 . .
C45 C44 H44B 108.3 . .
C17 C44 H44B 108.3 . .
H44A C44 H44B 107.4 . .
C44 C45 H45A 109.5 . .
C44 C45 H45B 109.5 . .
H45A C45 H45B 109.5 . .
C44 C45 H45C 109.5 . .
H45A C45 H45C 109.5 . .
H45B C45 H45C 109.5 . .
O1 C46 C47 108.9(2) . .
O1 C46 H46A 109.9 . .
C47 C46 H46A 109.9 . .
O1 C46 H46B 109.9 . .
C47 C46 H46B 109.9 . .
H46A C46 H46B 108.3 . .
C46 C47 C48 114.4(2) . .
C46 C47 H47A 108.7 . .
C48 C47 H47A 108.7 . .
C46 C47 H47B 108.7 . .
C48 C47 H47B 108.7 . .
H47A C47 H47B 107.6 . .
C47 C48 C49 112.5(3) . .
C47 C48 H48A 109.1 . .
C49 C48 H48A 109.1 . .
C47 C48 H48B 109.1 . .
C49 C48 H48B 109.1 . .
H48A C48 H48B 107.8 . .
C50 C49 C48 115.3(3) . .
C50 C49 H49A 108.4 . .
C48 C49 H49A 108.4 . .
C50 C49 H49B 108.4 . .
C48 C49 H49B 108.4 . .
H49A C49 H49B 107.5 . .
C51 C50 C49 113.7(3) . .
C51 C50 H50A 108.8 . .
C49 C50 H50A 108.8 . .
C51 C50 H50B 108.8 . .
C49 C50 H50B 108.8 . .
H50A C50 H50B 107.7 . .
C50 C51 H51A 109.5 . .
C50 C51 H51B 109.5 . .
H51A C51 H51B 109.5 . .
C50 C51 H51C 109.5 . .
H51A C51 H51C 109.5 . .
H51B C51 H51C 109.5 . .
C53 C52 C21 116.2(2) . .
C53 C52 H52A 108.2 . .
C21 C52 H52A 108.2 . .
C53 C52 H52B 108.2 . .
C21 C52 H52B 108.2 . .
H52A C52 H52B 107.4 . .
C52 C53 H53A 109.5 . .
C52 C53 H53B 109.5 . .
H53A C53 H53B 109.5 . .
C52 C53 H53C 109.5 . .
H53A C53 H53C 109.5 . .
H53B C53 H53C 109.5 . .
C55 C54 C21 115.85(18) . .
C55 C54 H54A 108.3 . .
C21 C54 H54A 108.3 . .
C55 C54 H54B 108.3 . .
C21 C54 H54B 108.3 . .
H54A C54 H54B 107.4 . .
C54 C55 H55A 109.5 . .
C54 C55 H55B 109.5 . .
H55A C55 H55B 109.5 . .
C54 C55 H55C 109.5 . .
H55A C55 H55C 109.5 . .
H55B C55 H55C 109.5 . .
C23 C56 H56A 109.5 . .
C23 C56 H56B 109.5 . .
H56A C56 H56B 109.5 . .
C23 C56 H56C 109.5 . .
H56A C56 H56C 109.5 . .
H56B C56 H56C 109.5 . .
C23 C57 H57A 109.5 . .
C23 C57 H57B 109.5 . .
H57A C57 H57B 109.5 . .
C23 C57 H57C 109.5 . .
H57A C57 H57C 109.5 . .
H57B C57 H57C 109.5 . .
C27 C58 H58A 109.5 . .
C27 C58 H58B 109.5 . .
H58A C58 H58B 109.5 . .
C27 C58 H58C 109.5 . .
H58A C58 H58C 109.5 . .
H58B C58 H58C 109.5 . .
C27 C59 H59A 109.5 . .
C27 C59 H59B 109.5 . .
H59A C59 H59B 109.5 . .
C27 C59 H59C 109.5 . .
H59A C59 H59C 109.5 . .
H59B C59 H59C 109.5 . .
C61 C60 C29 118.9(2) . .
C61 C60 H60A 107.6 . .
C29 C60 H60A 107.6 . .
C61 C60 H60B 107.6 . .
C29 C60 H60B 107.6 . .
H60A C60 H60B 107.0 . .
C60 C61 H61A 109.5 . .
C60 C61 H61B 109.5 . .
H61A C61 H61B 109.5 . .
C60 C61 H61C 109.5 . .
H61A C61 H61C 109.5 . .
H61B C61 H61C 109.5 . .
C63 C62 C29 117.3(2) . .
C63 C62 H62A 108.0 . .
C29 C62 H62A 108.0 . .
C63 C62 H62B 108.0 . .
C29 C62 H62B 108.0 . .
H62A C62 H62B 107.2 . .
C62 C63 H63A 109.5 . .
C62 C63 H63B 109.5 . .
H63A C63 H63B 109.5 . .
C62 C63 H63C 109.5 . .
H63A C63 H63C 109.5 . .
H63B C63 H63C 109.5 . .
O2 C64 C65 107.03(19) . .
O2 C64 H64A 110.3 . .
C65 C64 H64A 110.3 . .
O2 C64 H64B 110.3 . .
C65 C64 H64B 110.3 . .
H64A C64 H64B 108.6 . .
C64 C65 C66 113.9(2) . .
C64 C65 H65A 108.8 . .
C66 C65 H65A 108.8 . .
C64 C65 H65B 108.8 . .
C66 C65 H65B 108.8 . .
H65A C65 H65B 107.7 . .
C65 C66 C67 112.4(2) . .
C65 C66 H66A 109.1 . .
C67 C66 H66A 109.1 . .
C65 C66 H66B 109.1 . .
C67 C66 H66B 109.1 . .
H66A C66 H66B 107.8 . .
C66 C67 C68 114.5(2) . .
C66 C67 H67A 108.6 . .
C68 C67 H67A 108.6 . .
C66 C67 H67B 108.6 . .
C68 C67 H67B 108.6 . .
H67A C67 H67B 107.6 . .
C69 C68 C67 113.2(2) . .
C69 C68 H68A 108.9 . .
C67 C68 H68A 108.9 . .
C69 C68 H68B 108.9 . .
C67 C68 H68B 108.9 . .
H68A C68 H68B 107.8 . .
C68 C69 H69A 109.5 . .
C68 C69 H69B 109.5 . .
H69A C69 H69B 109.5 . .
C68 C69 H69C 109.5 . .
H69A C69 H69C 109.5 . .
H69B C69 H69C 109.5 . .
C72 C70 C71 119.8(3) 2_766 .
C72 C70 H70 120.1 2_766 .
C71 C70 H70 120.1 . .
C72 C71 C70 119.7(3) . .
C72 C71 H71 120.2 . .
C70 C71 H71 120.2 . .
C71 C72 C70 120.5(3) . 2_766
C71 C72 H72 119.7 . .
C70 C72 H72 119.7 2_766 .
C19 Si3 C1 148.7(7) . .
C19 Si3 Si4 110.1(6) . .
C1 Si3 Si4 100.9(6) . .
C19 Si3 C2 112.0(6) . .
C1 Si3 C2 36.7(2) . .
Si4 Si3 C2 136.7(6) . .
C7 Si4 C31 149.8(8) . .
C7 Si4 Si3 109.6(6) . .
C31 Si4 Si3 99.5(6) . .
C7 Si4 C33 112.9(7) . .
C31 Si4 C33 37.4(2) . .
Si3 Si4 C33 136.8(7) . .

loop_
_geom_bond_atom_site_label_1
_geom_bond_atom_site_label_2
_geom_bond_distance
_geom_bond_site_symmetry_2
Si1 C1 1.868(2) .
Si1 C7 1.893(2) .
Si1 Si2 2.1642(8) .
Si2 C31 1.864(2) .
Si2 C19 1.894(2) .
O1 C13 1.388(3) .
O1 C46 1.449(3) .
O2 C25 1.390(3) .
O2 C64 1.439(3) .
C1 C6 1.393(3) .
C1 C2 1.399(3) .
C1 Si3 2.158(11) .
C2 C3 1.385(3) .
C2 Si3 2.267(13) .
C2 H2 0.9500 .
C3 C4 1.378(3) .
C3 H3 0.9500 .
C4 C5 1.374(3) .
C4 H4 0.9500 .
C5 C6 1.391(3) .
C5 H5 0.9500 .
C6 H6 0.9500 .
C7 C8 1.422(3) .
C7 C18 1.428(3) .
C7 Si4 2.034(13) .
C8 C12 1.405(3) .
C8 C9 1.546(3) .
C9 C36 1.539(3) .
C9 C10 1.545(3) .
C9 C34 1.557(3) .
C10 C11 1.545(3) .
C10 H10A 0.9900 .
C10 H10B 0.9900 .
C11 C12 1.526(3) .
C11 C39 1.529(3) .
C11 C38 1.539(3) .
C12 C13 1.395(3) .
C13 C14 1.399(3) .
C14 C18 1.398(3) .
C14 C15 1.527(3) .
C15 C41 1.531(3) .
C15 C40 1.537(3) .
C15 C16 1.553(3) .
C16 C17 1.560(3) .
C16 H16A 0.9900 .
C16 H16B 0.9900 .
C17 C44 1.539(3) .
C17 C42 1.544(3) .
C17 C18 1.544(3) .
C19 C30 1.424(3) .
C19 C20 1.425(3) .
C19 Si3 2.043(11) .
C20 C24 1.404(3) .
C20 C21 1.547(3) .
C21 C52 1.540(3) .
C21 C22 1.549(3) .
C21 C54 1.555(3) .
C22 C23 1.547(3) .
C22 H22A 0.9900 .
C22 H22B 0.9900 .
C23 C24 1.526(3) .
C23 C57 1.532(3) .
C23 C56 1.537(3) .
C24 C25 1.395(3) .
C25 C26 1.396(3) .
C26 C30 1.406(3) .
C26 C27 1.529(3) .
C27 C58 1.527(4) .
C27 C28 1.543(3) .
C27 C59 1.544(4) .
C28 C29 1.542(3) .
C28 H28A 0.9900 .
C28 H28B 0.9900 .
C29 C62 1.532(3) .
C29 C30 1.550(3) .
C29 C60 1.558(3) .
C31 C32 1.397(3) .
C31 C33 1.402(3) .
C31 Si4 2.130(11) .
C32 C33 1.390(3) 2_657
C32 H32 0.9500 .
C33 C32 1.390(3) 2_657
C33 Si4 2.236(12) .
C33 H33 0.9500 .
C34 C35 1.523(3) .
C34 H34A 0.9900 .
C34 H34B 0.9900 .
C35 H35A 0.9800 .
C35 H35B 0.9800 .
C35 H35C 0.9800 .
C36 C37 1.526(3) .
C36 H36A 0.9900 .
C36 H36B 0.9900 .
C37 H37A 0.9800 .
C37 H37B 0.9800 .
C37 H37C 0.9800 .
C38 H38A 0.9800 .
C38 H38B 0.9800 .
C38 H38C 0.9800 .
C39 H39A 0.9800 .
C39 H39B 0.9800 .
C39 H39C 0.9800 .
C40 H40A 0.9800 .
C40 H40B 0.9800 .
C40 H40C 0.9800 .
C41 H41A 0.9800 .
C41 H41B 0.9800 .
C41 H41C 0.9800 .
C42 C43 1.505(4) .
C42 H42A 0.9900 .
C42 H42B 0.9900 .
C43 H43A 0.9800 .
C43 H43B 0.9800 .
C43 H43C 0.9800 .
C44 C45 1.511(4) .
C44 H44A 0.9900 .
C44 H44B 0.9900 .
C45 H45A 0.9800 .
C45 H45B 0.9800 .
C45 H45C 0.9800 .
C46 C47 1.504(4) .
C46 H46A 0.9900 .
C46 H46B 0.9900 .
C47 C48 1.507(4) .
C47 H47A 0.9900 .
C47 H47B 0.9900 .
C48 C49 1.528(4) .
C48 H48A 0.9900 .
C48 H48B 0.9900 .
C49 C50 1.477(5) .
C49 H49A 0.9900 .
C49 H49B 0.9900 .
C50 C51 1.437(5) .
C50 H50A 0.9900 .
C50 H50B 0.9900 .
C51 H51A 0.9800 .
C51 H51B 0.9800 .
C51 H51C 0.9800 .
C52 C53 1.523(3) .
C52 H52A 0.9900 .
C52 H52B 0.9900 .
C53 H53A 0.9800 .
C53 H53B 0.9800 .
C53 H53C 0.9800 .
C54 C55 1.523(3) .
C54 H54A 0.9900 .
C54 H54B 0.9900 .
C55 H55A 0.9800 .
C55 H55B 0.9800 .
C55 H55C 0.9800 .
C56 H56A 0.9800 .
C56 H56B 0.9800 .
C56 H56C 0.9800 .
C57 H57A 0.9800 .
C57 H57B 0.9800 .
C57 H57C 0.9800 .
C58 H58A 0.9800 .
C58 H58B 0.9800 .
C58 H58C 0.9800 .
C59 H59A 0.9800 .
C59 H59B 0.9800 .
C59 H59C 0.9800 .
C60 C61 1.512(3) .
C60 H60A 0.9900 .
C60 H60B 0.9900 .
C61 H61A 0.9800 .
C61 H61B 0.9800 .
C61 H61C 0.9800 .
C62 C63 1.528(3) .
C62 H62A 0.9900 .
C62 H62B 0.9900 .
C63 H63A 0.9800 .
C63 H63B 0.9800 .
C63 H63C 0.9800 .
C64 C65 1.517(3) .
C64 H64A 0.9900 .
C64 H64B 0.9900 .
C65 C66 1.521(3) .
C65 H65A 0.9900 .
C65 H65B 0.9900 .
C66 C67 1.521(3) .
C66 H66A 0.9900 .
C66 H66B 0.9900 .
C67 C68 1.525(4) .
C67 H67A 0.9900 .
C67 H67B 0.9900 .
C68 C69 1.505(4) .
C68 H68A 0.9900 .
C68 H68B 0.9900 .
C69 H69A 0.9800 .
C69 H69B 0.9800 .
C69 H69C 0.9800 .
C70 C72 1.381(5) 2_766
C70 C71 1.386(4) .
C70 H70 0.9500 .
C71 C72 1.380(5) .
C71 H71 0.9500 .
C72 C70 1.381(5) 2_766
C72 H72 0.9500 .
Si3 Si4 2.18(2) .

loop_
_geom_torsion_atom_site_label_1
_geom_torsion_atom_site_label_2
_geom_torsion_atom_site_label_3
_geom_torsion_atom_site_label_4
_geom_torsion
_geom_torsion_site_symmetry_1
_geom_torsion_site_symmetry_4
C1 Si1 Si2 C31 -178.11(10) . .
C7 Si1 Si2 C31 -1.90(12) . .
C1 Si1 Si2 C19 2.61(12) . .
C7 Si1 Si2 C19 178.83(11) . .
C7 Si1 C1 C6 -6.5(2) . .
Si2 Si1 C1 C6 169.63(15) . .
C7 Si1 C1 C2 173.08(16) . .
Si2 Si1 C1 C2 -10.8(2) . .
C7 Si1 C1 Si3 -175.6(5) . .
Si2 Si1 C1 Si3 0.6(5) . .
C6 C1 C2 C3 1.5(3) . .
Si1 C1 C2 C3 -178.17(16) . .
Si3 C1 C2 C3 173.4(4) . .
C6 C1 C2 Si3 -172.0(4) . .
Si1 C1 C2 Si3 8.4(4) . .
C1 C2 C3 C4 -0.8(3) . .
Si3 C2 C3 C4 143(2) . .
C2 C3 C4 C5 -0.5(3) . .
C3 C4 C5 C6 1.0(3) . .
C4 C5 C6 C1 -0.3(3) . .
C2 C1 C6 C5 -0.9(3) . .
Si1 C1 C6 C5 178.68(17) . .
Si3 C1 C6 C5 -150.3(13) . .
C1 Si1 C7 C8 101.67(18) . .
Si2 Si1 C7 C8 -74.44(19) . .
C1 Si1 C7 C18 -90.48(19) . .
Si2 Si1 C7 C18 93.41(17) . .
C1 Si1 C7 Si4 -179.1(5) . .
Si2 Si1 C7 Si4 4.8(5) . .
C18 C7 C8 C12 -8.9(3) . .
Si1 C7 C8 C12 159.68(17) . .
Si4 C7 C8 C12 114.0(4) . .
C18 C7 C8 C9 172.8(2) . .
Si1 C7 C8 C9 -18.6(3) . .
Si4 C7 C8 C9 -64.4(4) . .
C12 C8 C9 C36 140.80(19) . .
C7 C8 C9 C36 -40.7(3) . .
C12 C8 C9 C10 21.1(2) . .
C7 C8 C9 C10 -160.4(2) . .
C12 C8 C9 C34 -96.8(2) . .
C7 C8 C9 C34 81.7(3) . .
C36 C9 C10 C11 -152.32(18) . .
C8 C9 C10 C11 -30.5(2) . .
C34 C9 C10 C11 85.5(2) . .
C9 C10 C11 C12 27.8(2) . .
C9 C10 C11 C39 146.46(19) . .
C9 C10 C11 C38 -93.1(2) . .
C7 C8 C12 C13 -0.2(3) . .
C9 C8 C12 C13 178.40(18) . .
C7 C8 C12 C11 176.96(19) . .
C9 C8 C12 C11 -4.4(2) . .
C39 C11 C12 C13 45.7(3) . .
C38 C11 C12 C13 -78.5(3) . .
C10 C11 C12 C13 162.6(2) . .
C39 C11 C12 C8 -131.3(2) . .
C38 C11 C12 C8 104.5(2) . .
C10 C11 C12 C8 -14.3(2) . .
C46 O1 C13 C12 88.7(2) . .
C46 O1 C13 C14 -95.2(2) . .
C8 C12 C13 O1 -173.64(19) . .
C11 C12 C13 O1 9.6(3) . .
C8 C12 C13 C14 10.3(3) . .
C11 C12 C13 C14 -166.5(2) . .
O1 C13 C14 C18 173.12(19) . .
C12 C13 C14 C18 -10.8(3) . .
O1 C13 C14 C15 -13.4(3) . .
C12 C13 C14 C15 162.6(2) . .
C18 C14 C15 C41 -120.9(2) . .
C13 C14 C15 C41 65.3(3) . .
C18 C14 C15 C40 117.1(2) . .
C13 C14 C15 C40 -56.7(3) . .
C18 C14 C15 C16 -0.8(3) . .
C13 C14 C15 C16 -174.6(2) . .
C14 C15 C16 C17 -1.7(2) . .
C41 C15 C16 C17 121.3(2) . .
C40 C15 C16 C17 -118.1(2) . .
C15 C16 C17 C44 -119.1(2) . .
C15 C16 C17 C42 122.2(2) . .
C15 C16 C17 C18 3.2(2) . .
C13 C14 C18 C7 1.3(3) . .
C15 C14 C18 C7 -172.91(19) . .
C13 C14 C18 C17 177.16(19) . .
C15 C14 C18 C17 3.0(3) . .
C8 C7 C18 C14 8.4(3) . .
Si1 C7 C18 C14 -160.15(17) . .
Si4 C7 C18 C14 -111.2(5) . .
C8 C7 C18 C17 -166.8(2) . .
Si1 C7 C18 C17 24.7(3) . .
Si4 C7 C18 C17 73.7(5) . .
C44 C17 C18 C14 115.1(2) . .
C42 C17 C18 C14 -122.2(2) . .
C16 C17 C18 C14 -3.7(2) . .
C44 C17 C18 C7 -69.3(3) . .
C42 C17 C18 C7 53.4(3) . .
C16 C17 C18 C7 171.9(2) . .
C31 Si2 C19 C30 -91.92(19) . .
Si1 Si2 C19 C30 87.35(18) . .
C31 Si2 C19 C20 96.24(19) . .
Si1 Si2 C19 C20 -84.49(18) . .
C31 Si2 C19 Si3 178.1(5) . .
Si1 Si2 C19 Si3 -2.7(5) . .
C30 C19 C20 C24 -5.4(3) . .
Si2 C19 C20 C24 166.84(16) . .
Si3 C19 C20 C24 121.7(4) . .
C30 C19 C20 C21 177.1(2) . .
Si2 C19 C20 C21 -10.6(3) . .
Si3 C19 C20 C21 -55.8(5) . .
C24 C20 C21 C52 136.23(19) . .
C19 C20 C21 C52 -46.1(3) . .
C24 C20 C21 C22 16.7(2) . .
C19 C20 C21 C22 -165.6(2) . .
C24 C20 C21 C54 -100.8(2) . .
C19 C20 C21 C54 76.9(3) . .
C52 C21 C22 C23 -144.58(19) . .
C20 C21 C22 C23 -22.6(2) . .
C54 C21 C22 C23 93.4(2) . .
C21 C22 C23 C24 19.8(2) . .
C21 C22 C23 C57 -100.6(2) . .
C21 C22 C23 C56 138.7(2) . .
C19 C20 C24 C25 -1.4(3) . .
C21 C20 C24 C25 176.52(19) . .
C19 C20 C24 C23 177.14(18) . .
C21 C20 C24 C23 -5.0(2) . .
C57 C23 C24 C25 -72.2(3) . .
C56 C23 C24 C25 51.8(3) . .
C22 C23 C24 C25 169.3(2) . .
C57 C23 C24 C20 109.4(2) . .
C56 C23 C24 C20 -126.6(2) . .
C22 C23 C24 C20 -9.1(2) . .
C64 O2 C25 C24 97.7(2) . .
C64 O2 C25 C26 -88.8(2) . .
C20 C24 C25 O2 -178.63(18) . .
C23 C24 C25 O2 3.1(3) . .
C20 C24 C25 C26 7.8(3) . .
C23 C24 C25 C26 -170.5(2) . .
O2 C25 C26 C30 179.41(19) . .
C24 C25 C26 C30 -7.1(3) . .
O2 C25 C26 C27 -3.9(4) . .
C24 C25 C26 C27 169.6(2) . .
C25 C26 C27 C58 -44.8(4) . .
C30 C26 C27 C58 132.2(3) . .
C25 C26 C27 C28 -161.5(2) . .
C30 C26 C27 C28 15.4(3) . .
C25 C26 C27 C59 80.6(3) . .
C30 C26 C27 C59 -102.5(2) . .
C58 C27 C28 C29 -147.3(2) . .
C26 C27 C28 C29 -28.2(2) . .
C59 C27 C28 C29 92.0(2) . .
C27 C28 C29 C62 148.7(2) . .
C27 C28 C29 C30 30.0(2) . .
C27 C28 C29 C60 -85.1(2) . .
C25 C26 C30 C19 0.0(3) . .
C27 C26 C30 C19 -177.2(2) . .
C25 C26 C30 C29 -179.77(19) . .
C27 C26 C30 C29 3.0(3) . .
C20 C19 C30 C26 6.1(3) . .
Si2 C19 C30 C26 -166.27(17) . .
Si3 C19 C30 C26 -118.9(4) . .
C20 C19 C30 C29 -174.1(2) . .
Si2 C19 C30 C29 13.5(3) . .
Si3 C19 C30 C29 60.8(5) . .
C62 C29 C30 C26 -137.3(2) . .
C28 C29 C30 C26 -20.1(2) . .
C60 C29 C30 C26 98.8(2) . .
C62 C29 C30 C19 42.9(3) . .
C28 C29 C30 C19 160.1(2) . .
C60 C29 C30 C19 -81.0(3) . .
C19 Si2 C31 C32 -2.3(2) . .
Si1 Si2 C31 C32 178.37(14) . .
C19 Si2 C31 C33 177.91(16) . .
Si1 Si2 C31 C33 -1.4(2) . .
C19 Si2 C31 Si4 176.2(5) . .
Si1 Si2 C31 Si4 -3.1(5) . .
C33 C31 C32 C33 0.2(3) . 2_657
Si2 C31 C32 C33 -179.52(16) . 2_657
Si4 C31 C32 C33 175.5(17) . 2_657
C32 C31 C33 C32 -0.2(3) . 2_657
Si2 C31 C33 C32 179.52(16) . 2_657
Si4 C31 C33 C32 -179.2(4) . 2_657
C32 C31 C33 Si4 178.9(4) . .
Si2 C31 C33 Si4 -1.3(4) . .
C36 C9 C34 C35 -74.9(2) . .
C10 C9 C34 C35 48.7(3) . .
C8 C9 C34 C35 159.4(2) . .
C10 C9 C36 C37 51.5(3) . .
C8 C9 C36 C37 -62.0(3) . .
C34 C9 C36 C37 175.38(19) . .
C44 C17 C42 C43 178.9(2) . .
C18 C17 C42 C43 52.4(3) . .
C16 C17 C42 C43 -61.3(3) . .
C42 C17 C44 C45 -176.87(19) . .
C18 C17 C44 C45 -52.3(3) . .
C16 C17 C44 C45 62.7(3) . .
C13 O1 C46 C47 -169.1(2) . .
O1 C46 C47 C48 -65.7(3) . .
C46 C47 C48 C49 -178.8(2) . .
C47 C48 C49 C50 -175.7(3) . .
C48 C49 C50 C51 -58.8(4) . .
C20 C21 C52 C53 -61.2(2) . .
C22 C21 C52 C53 53.1(3) . .
C54 C21 C52 C53 176.13(18) . .
C52 C21 C54 C55 -62.5(2) . .
C20 C21 C54 C55 171.68(19) . .
C22 C21 C54 C55 60.2(3) . .
C62 C29 C60 C61 72.8(3) . .
C28 C29 C60 C61 -52.5(3) . .
C30 C29 C60 C61 -163.2(2) . .
C28 C29 C62 C63 49.9(3) . .
C30 C29 C62 C63 161.3(2) . .
C60 C29 C62 C63 -77.0(3) . .
C25 O2 C64 C65 -168.87(19) . .
O2 C64 C65 C66 -173.73(19) . .
C64 C65 C66 C67 174.8(2) . .
C65 C66 C67 C68 -179.3(2) . .
C66 C67 C68 C69 178.9(2) . .
C72 C70 C71 C72 0.1(5) 2_766 .
C70 C71 C72 C70 -0.1(5) . 2_766
C30 C19 Si3 C1 63.2(13) . .
C20 C19 Si3 C1 -65.8(13) . .
Si2 C19 Si3 C1 175.6(16) . .
C30 C19 Si3 Si4 -109.1(6) . .
C20 C19 Si3 Si4 121.8(6) . .
Si2 C19 Si3 Si4 3.3(4) . .
C30 C19 Si3 C2 60.6(6) . .
C20 C19 Si3 C2 -68.5(6) . .
Si2 C19 Si3 C2 173.0(8) . .
C6 C1 Si3 C19 148.1(9) . .
C2 C1 Si3 C19 -4.1(11) . .
Si1 C1 Si3 C19 -174.0(15) . .
C6 C1 Si3 Si4 -39.2(17) . .
C2 C1 Si3 Si4 168.6(6) . .
Si1 C1 Si3 Si4 -1.4(4) . .
C6 C1 Si3 C2 152.2(13) . .
Si1 C1 Si3 C2 -170.0(4) . .
C3 C2 Si3 C19 31(2) . .
C1 C2 Si3 C19 177.7(6) . .
C3 C2 Si3 C1 -147(2) . .
C3 C2 Si3 Si4 -163.1(15) . .
C1 C2 Si3 Si4 -16.4(9) . .
C8 C7 Si4 C31 -47.3(14) . .
C18 C7 Si4 C31 78.4(14) . .
Si1 C7 Si4 C31 -167.1(17) . .
C8 C7 Si4 Si3 116.2(6) . .
C18 C7 Si4 Si3 -118.1(6) . .
Si1 C7 Si4 Si3 -3.6(4) . .
C8 C7 Si4 C33 -55.4(6) . .
C18 C7 Si4 C33 70.3(6) . .
Si1 C7 Si4 C33 -175.2(9) . .
C32 C31 Si4 C7 172.0(8) . .
C33 C31 Si4 C7 -12.4(13) . .
Si2 C31 Si4 C7 166.1(17) . .
C32 C31 Si4 Si3 8(2) . .
C33 C31 Si4 Si3 -176.6(6) . .
Si2 C31 Si4 Si3 1.8(3) . .
C32 C31 Si4 C33 -175.6(17) . .
Si2 C31 Si4 C33 178.5(5) . .
C19 Si3 Si4 C7 -178.0(5) . .
C1 Si3 Si4 C7 6.0(8) . .
C2 Si3 Si4 C7 16.0(13) . .
C19 Si3 Si4 C31 -6.3(8) . .
C1 Si3 Si4 C31 177.7(5) . .
C2 Si3 Si4 C31 -172.4(8) . .
C19 Si3 Si4 C33 -9.3(13) . .
C1 Si3 Si4 C33 174.7(8) . .
C2 Si3 Si4 C33 -175.4(7) . .
C32 C33 Si4 C7 -12(3) 2_657 .
C31 C33 Si4 C7 173.3(7) . .
C32 C33 Si4 C31 175(3) 2_657 .
C32 C33 Si4 Si3 180(100) 2_657 .
C31 C33 Si4 Si3 4.9(9) . .
